data_9004092
loop_
_publ_author_name
'Hawthorne, F. C.'
'Ferguson, R. B.'

_publ_section_title
;
 Anhydrous sulphates. I: Refinement of the crystal structure of celestite
 with an appendix on the structure of thenardite
;
_journal_name_full 'The Canadian Mineralogist'
_journal_page_first 181
_journal_page_last 187
_journal_volume 13
_journal_year 1975
_chemical_formula_sum 'Na2 O4 S'
_chemical_name_mineral Thenardite
_space_group_IT_number 70
_symmetry_space_group_name_Hall '-F 2uv 2vw'
_symmetry_space_group_name_H-M 'F d d d :2'
_cell_angle_alpha 90
_cell_angle_beta 90
_cell_angle_gamma 90
_cell_length_a 9.829
_cell_length_b 12.302
_cell_length_c 5.868
_cell_formula_units_Z 8
_cell_volume 709.537
_database_code_amcsd 0005113
_exptl_crystal_density_diffrn 2.659
_cod_original_sg_symbol_H-M 'F d d d'
_cod_original_formula_sum 'Na2 S O4'
_cod_database_code 9004092

loop_
_space_group_symop_operation_xyz
x,y,z
x,1/2+y,1/2+z
1/2+x,y,1/2+z
1/2+x,1/2+y,z
3/4+x,-y,3/4+z
3/4+x,1/2-y,1/4+z
1/4+x,-y,1/4+z
1/4+x,1/2-y,3/4+z
3/4-x,y,3/4-z
3/4-x,1/2+y,1/4-z
1/4-x,y,1/4-z
1/4-x,1/2+y,3/4-z
-x,3/4+y,3/4+z
-x,1/4+y,1/4+z
1/2-x,3/4+y,1/4+z
1/2-x,1/4+y,3/4+z
x,3/4-y,3/4-z
x,1/4-y,1/4-z
1/2+x,3/4-y,1/4-z
1/2+x,1/4-y,3/4-z
3/4+x,3/4+y,-z
3/4+x,1/4+y,1/2-z
1/4+x,3/4+y,1/2-z
1/4+x,1/4+y,-z
3/4-x,3/4-y,z
3/4-x,1/4-y,1/2+z
1/4-x,3/4-y,1/2+z
1/4-x,1/4-y,z
-x,-y,-z
-x,1/2-y,1/2-z
1/2-x,-y,1/2-z
1/2-x,1/2-y,-z

loop_
_atom_site_aniso_label
_atom_site_aniso_U_11
_atom_site_aniso_U_22
_atom_site_aniso_U_33
_atom_site_aniso_U_12
_atom_site_aniso_U_13
_atom_site_aniso_U_23
Na 0.02198 0.01955 0.01594 0.00000 0.00000 0.00077
S 0.01116 0.01227 0.00877 0.00000 0.00000 0.00000
O 0.01757 0.01986 0.01703 0.00190 0.00421 -0.00545

loop_
_atom_site_label
_atom_site_fract_x
_atom_site_fract_y
_atom_site_fract_z
Na 0.44160 0.12500 0.12500
S 0.12500 0.12500 0.12500
O 0.21380 0.05720 0.97930

loop_
_cod_related_entry_id
_cod_related_entry_database
_cod_related_entry_code
1 AMCSD 0005113
